data_7221855
loop_
_publ_author_name
'Kounavi, Konstantina A.'
'Kitos, Alexandros A.'
'Moushi, Eleni E.'
'Manos, Manolis J.'
'Papatriantafyllopoulou, Constantina'
'Tasiopoulos, Anastasios J.'
'Perlepes, Spyros P.'
'Nastopoulos, Vassilios'

_publ_section_title
;
 Supramolecular features in the engineering of 3d metal complexes with
 phenyl-substituted imidazoles as ligands: the case of copper(ii)
;
_journal_issue 39
_journal_name_full CrystEngComm
_journal_page_first 7510
_journal_paper_doi 10.1039/C5CE01222H
_journal_volume 17
_journal_year 2015
_chemical_formula_moiety 'C30 H24 Cu N6 O6, C2 H3 N'
_chemical_formula_sum 'C32 H27 Cu N7 O6'
_chemical_formula_weight 669.15
_space_group_IT_number 61
_symmetry_cell_setting orthorhombic
_symmetry_space_group_name_Hall '-P 2ac 2ab'
_symmetry_space_group_name_H-M 'P b c a'
_atom_sites_solution_hydrogens geom
_atom_sites_solution_primary direct
_atom_sites_solution_secondary difmap
_audit_creation_method SHELXL-97
_audit_update_record
;
2015-08-05 deposited with the CCDC.
2015-08-20 downloaded from the CCDC.
;
_cell_angle_alpha 90.00
_cell_angle_beta 90.00
_cell_angle_gamma 90.00
_cell_formula_units_Z 8
_cell_length_a 15.4267(6)
_cell_length_b 18.0947(7)
_cell_length_c 21.1309(7)
_cell_measurement_reflns_used 9044
_cell_measurement_temperature 100(2)
_cell_measurement_theta_max 28.9244
_cell_measurement_theta_min 2.8649
_cell_volume 5898.5(4)
_computing_cell_refinement 'CrysAlis RED (Agilent Technologies, 2011)'
_computing_data_collection 'CrysAlis CCD (Agilent Technologies, 2011)'
_computing_data_reduction 'CrysAlis RED (Agilent Technologies, 2011)'
_computing_molecular_graphics
;ORTEP-3 for Windows (Farrugia, 1997); PLATON (Spek, 1990);
MERCURY (Bruno et al. 2002)
;
_computing_publication_material 'WINGX (Farrugia, 1999)'
_computing_structure_refinement 'SHELXL-97 (Sheldrick, 1997)'
_computing_structure_solution 'SIR92 (Altomare et al., 1994)'
_diffrn_ambient_temperature 100(2)
_diffrn_detector_area_resol_mean 10.4223
_diffrn_measured_fraction_theta_full 0.995
_diffrn_measured_fraction_theta_max 0.995
_diffrn_measurement_device_type 'Agilent Technologies SuperNova with Atlas detector'
_diffrn_measurement_method '\w scans'
_diffrn_radiation_monochromator mirror
_diffrn_radiation_source 'SuperNova (Mo) X-ray Source'
_diffrn_radiation_type MoK\a
_diffrn_radiation_wavelength 0.71073
_diffrn_reflns_av_R_equivalents 0.0890
_diffrn_reflns_av_sigmaI/netI 0.0864
_diffrn_reflns_limit_h_max 19
_diffrn_reflns_limit_h_min -19
_diffrn_reflns_limit_k_max 23
_diffrn_reflns_limit_k_min -16
_diffrn_reflns_limit_l_max 26
_diffrn_reflns_limit_l_min -26
_diffrn_reflns_number 39158
_diffrn_reflns_theta_full 27.00
_diffrn_reflns_theta_max 27.00
_diffrn_reflns_theta_min 2.87
_exptl_absorpt_coefficient_mu 0.800
_exptl_absorpt_correction_T_max 1.00000
_exptl_absorpt_correction_T_min 0.89103
_exptl_absorpt_correction_type multi-scan
_exptl_absorpt_process_details
;
Empirical absorption correction using spherical harmonics, implemented 
in SCALE3 ABSPACK scaling algorithm (CrysAlisPro, Agilent Technologies,
Version 1.171.34.49)
;
_exptl_crystal_colour brown
_exptl_crystal_density_diffrn 1.507
_exptl_crystal_density_method 'not measured'
_exptl_crystal_description prism
_exptl_crystal_F_000 2760
_exptl_crystal_size_max 0.19
_exptl_crystal_size_mid 0.11
_exptl_crystal_size_min 0.11
_refine_diff_density_max 0.683
_refine_diff_density_min -0.474
_refine_diff_density_rms 0.076
_refine_ls_extinction_method none
_refine_ls_goodness_of_fit_ref 0.968
_refine_ls_hydrogen_treatment mixed
_refine_ls_matrix_type full
_refine_ls_number_parameters 422
_refine_ls_number_reflns 6404
_refine_ls_number_restraints 52
_refine_ls_restrained_S_all 1.009
_refine_ls_R_factor_all 0.0879
_refine_ls_R_factor_gt 0.0464
_refine_ls_shift/su_max 0.001
_refine_ls_shift/su_mean 0.000
_refine_ls_structure_factor_coef Fsqd
_refine_ls_weighting_details 'calc w=1/[\s^2^(Fo^2^)+(0.0481P)^2^] where P=(Fo^2^+2Fc^2^)/3'
_refine_ls_weighting_scheme calc
_refine_ls_wR_factor_gt 0.0964
_refine_ls_wR_factor_ref 0.1039
_reflns_number_gt 3941
_reflns_number_total 6404
_reflns_threshold_expression >2\s(I)
_cod_data_source_file c5ce01222h2.cif
_cod_data_source_block 11
_cod_depositor_comments 'Adding full bibliography for 7221845--7221855.cif.'
_cod_original_sg_symbol_H-M 'P b c a '
_cod_database_code 7221855

loop_
_symmetry_equiv_pos_as_xyz
'x, y, z'
'-x+1/2, -y, z+1/2'
'x+1/2, -y+1/2, -z'
'-x, y+1/2, -z+1/2'
'-x, -y, -z'
'x-1/2, y, -z-1/2'
'-x-1/2, y-1/2, z'
'x, -y-1/2, z-1/2'

loop_
_atom_site_label
_atom_site_type_symbol
_atom_site_fract_x
_atom_site_fract_y
_atom_site_fract_z
_atom_site_U_iso_or_equiv
_atom_site_adp_type
_atom_site_occupancy
_atom_site_symmetry_multiplicity
_atom_site_calc_flag
_atom_site_refinement_flags
C2A C 0.4535(2) 0.77764(17) 0.27470(13) 0.0161(7) Uani 1 1 d .
H2A H 0.4012 0.7783 0.2527 0.019 Uiso 1 1 calc R
C2B C 0.44782(18) 0.89995(17) 0.48734(13) 0.0136(6) Uani 1 1 d .
H2B H 0.4574 0.9507 0.4866 0.016 Uiso 1 1 calc R
C4A C 0.55935(19) 0.80693(17) 0.33786(13) 0.0134(7) Uani 1 1 d .
C4B C 0.41022(19) 0.78853(16) 0.46022(13) 0.0147(7) Uani 1 1 d .
C5A C 0.58226(18) 0.74221(16) 0.30837(13) 0.0136(7) Uani 1 1 d .
C5B C 0.44459(18) 0.78414(16) 0.51995(13) 0.0133(6) Uani 1 1 d .
C7A C 0.60645(19) 0.84804(16) 0.38756(13) 0.0127(6) Uani 1 1 d .
C7B C 0.3753(2) 0.73021(19) 0.41941(14) 0.0226(8) Uani 1 1 d U
C8A C 0.62155(19) 0.92334(17) 0.38158(14) 0.0156(7) Uani 1 1 d .
H8A H 0.6047 0.9478 0.3449 0.019 Uiso 1 1 calc R
C8B C 0.2977(2) 0.7410(2) 0.38715(15) 0.0303(9) Uani 1 1 d U
H8B H 0.2681 0.7855 0.3913 0.036 Uiso 1 1 calc R
C9A C 0.66159(19) 0.96238(18) 0.42993(14) 0.0187(7) Uani 1 1 d .
H9A H 0.6714 1.0128 0.4256 0.022 Uiso 1 1 calc R
C9B C 0.2643(3) 0.6855(3) 0.34877(16) 0.0481(12) Uani 1 1 d U
H9B H 0.2123 0.6929 0.3274 0.058 Uiso 1 1 calc R
C10A C 0.68696(19) 0.92624(19) 0.48477(15) 0.0222(8) Uani 1 1 d .
H10A H 0.7126 0.9525 0.5176 0.027 Uiso 1 1 calc R
C10B C 0.3077(4) 0.6199(3) 0.34243(18) 0.0603(14) Uani 1 1 d U
H10B H 0.2846 0.5827 0.3172 0.072 Uiso 1 1 calc R
C11A C 0.67392(19) 0.85093(19) 0.49033(14) 0.0197(7) Uani 1 1 d .
H11A H 0.6921 0.8264 0.5267 0.024 Uiso 1 1 calc R
C11B C 0.3848(4) 0.6089(2) 0.3730(2) 0.0585(13) Uani 1 1 d U
H11B H 0.4142 0.5644 0.3678 0.070 Uiso 1 1 calc R
C12A C 0.63384(18) 0.81164(18) 0.44201(14) 0.0167(7) Uani 1 1 d .
H12A H 0.6253 0.7610 0.4461 0.020 Uiso 1 1 calc R
C12B C 0.4198(3) 0.66387(19) 0.41185(15) 0.0371(10) Uani 1 1 d U
H12B H 0.4724 0.6562 0.4324 0.044 Uiso 1 1 calc R
C13A C 0.6586(2) 0.69483(17) 0.31321(13) 0.0152(7) Uani 1 1 d .
C13B C 0.45800(19) 0.72248(17) 0.56409(14) 0.0156(7) Uani 1 1 d .
C14A C 0.7407(2) 0.72526(18) 0.32422(13) 0.0166(7) Uani 1 1 d .
H14A H 0.7470 0.7761 0.3288 0.020 Uiso 1 1 calc R
C14B C 0.3937(2) 0.66985(17) 0.57289(14) 0.0202(7) Uani 1 1 d .
H14B H 0.3425 0.6728 0.5498 0.024 Uiso 1 1 calc R
C15A C 0.8124(2) 0.67975(18) 0.32834(14) 0.0177(7) Uani 1 1 d .
H15A H 0.8667 0.7000 0.3362 0.021 Uiso 1 1 calc R
C15B C 0.4054(2) 0.61285(18) 0.61610(15) 0.0263(8) Uani 1 1 d .
H15B H 0.3619 0.5780 0.6220 0.032 Uiso 1 1 calc R
C16A C 0.8037(2) 0.60406(19) 0.32079(14) 0.0203(7) Uani 1 1 d .
H16A H 0.8523 0.5738 0.3226 0.024 Uiso 1 1 calc R
C16B C 0.4817(2) 0.60782(19) 0.65043(15) 0.0296(8) Uani 1 1 d .
H16B H 0.4898 0.5693 0.6789 0.035 Uiso 1 1 calc R
C17A C 0.7230(2) 0.57358(18) 0.31065(14) 0.0192(7) Uani 1 1 d .
H17A H 0.7171 0.5227 0.3061 0.023 Uiso 1 1 calc R
C17B C 0.5457(2) 0.66038(19) 0.64206(15) 0.0274(8) Uani 1 1 d .
H17B H 0.5967 0.6575 0.6654 0.033 Uiso 1 1 calc R
C18A C 0.6505(2) 0.61868(17) 0.30729(13) 0.0171(7) Uani 1 1 d .
H18A H 0.5961 0.5978 0.3010 0.021 Uiso 1 1 calc R
C18B C 0.5342(2) 0.71742(18) 0.59908(14) 0.0200(7) Uani 1 1 d .
H18B H 0.5777 0.7525 0.5936 0.024 Uiso 1 1 calc R
C19 C 0.1757(3) 0.8986(2) 0.50627(18) 0.0393(10) Uani 1 1 d U
C20 C 0.1078(3) 0.9526(2) 0.4960(2) 0.0683(14) Uani 1 1 d U
H20A H 0.0777 0.9614 0.5350 0.102 Uiso 1 1 calc R
H20B H 0.0678 0.9341 0.4650 0.102 Uiso 1 1 calc R
H20C H 0.1329 0.9979 0.4811 0.102 Uiso 1 1 calc R
N1 N 0.46129(16) 1.04711(15) 0.32963(12) 0.0173(6) Uani 1 1 d .
N1A N 0.51385(16) 0.72538(15) 0.26900(11) 0.0159(6) Uani 1 1 d D
H1A H 0.508(2) 0.6895(14) 0.2435(13) 0.024 Uiso 1 1 d D
N1B N 0.46728(15) 0.85589(14) 0.53577(11) 0.0131(6) Uani 1 1 d D
H1B H 0.4886(18) 0.8687(17) 0.5707(8) 0.020 Uiso 1 1 d D
N2 N 0.25427(18) 0.92701(15) 0.30379(12) 0.0209(6) Uani 1 1 d .
N3 N 0.2261(3) 0.8568(2) 0.51579(17) 0.0547(10) Uani 1 1 d .
N3A N 0.47835(15) 0.82861(13) 0.31614(11) 0.0137(6) Uani 1 1 d .
N3B N 0.41294(14) 0.86163(14) 0.44037(11) 0.0134(6) Uani 1 1 d .
O1 O 0.43296(14) 1.01125(12) 0.37580(11) 0.0276(6) Uani 1 1 d U
O2 O 0.47869(15) 1.01637(13) 0.27832(11) 0.0330(6) Uani 1 1 d .
O3 O 0.47496(13) 1.11500(11) 0.33531(9) 0.0196(5) Uani 1 1 d .
O4 O 0.32292(14) 0.90730(13) 0.27425(10) 0.0265(6) Uani 1 1 d .
O5 O 0.26376(14) 0.93097(13) 0.36329(10) 0.0284(6) Uani 1 1 d .
O6 O 0.18753(14) 0.94183(14) 0.27690(11) 0.0343(6) Uani 1 1 d .
Cu Cu 0.39358(2) 0.89609(2) 0.353861(16) 0.01355(11) Uani 1 1 d U

loop_
_atom_site_aniso_label
_atom_site_aniso_U_11
_atom_site_aniso_U_22
_atom_site_aniso_U_33
_atom_site_aniso_U_23
_atom_site_aniso_U_13
_atom_site_aniso_U_12
C2A 0.0235(18) 0.0150(17) 0.0096(15) 0.0006(13) -0.0021(13) 0.0016(14)
C2B 0.0156(16) 0.0119(16) 0.0133(14) -0.0031(14) 0.0020(12) 0.0008(13)
C4A 0.0148(16) 0.0153(17) 0.0102(15) 0.0021(13) 0.0007(12) -0.0016(13)
C4B 0.0203(18) 0.0127(17) 0.0112(14) 0.0006(13) 0.0016(12) -0.0005(13)
C5A 0.0188(17) 0.0121(17) 0.0100(14) 0.0001(13) 0.0005(12) -0.0019(13)
C5B 0.0145(16) 0.0126(16) 0.0129(15) -0.0009(13) 0.0018(13) -0.0011(13)
C7A 0.0134(15) 0.0130(16) 0.0116(14) -0.0026(12) 0.0029(13) 0.0032(13)
C7B 0.040(2) 0.0197(18) 0.0081(14) 0.0027(13) 0.0009(14) -0.0125(15)
C8A 0.0160(17) 0.0173(17) 0.0136(15) 0.0012(14) 0.0003(13) 0.0014(13)
C8B 0.042(2) 0.038(2) 0.0117(16) 0.0060(15) -0.0011(15) -0.0242(18)
C9A 0.0214(18) 0.0157(18) 0.0190(16) -0.0016(14) 0.0042(14) -0.0052(14)
C9B 0.064(3) 0.064(3) 0.0159(18) 0.004(2) -0.0033(19) -0.044(2)
C10A 0.0145(17) 0.034(2) 0.0176(17) -0.0054(16) 0.0001(14) -0.0071(15)
C10B 0.110(4) 0.048(3) 0.023(2) -0.004(2) 0.003(2) -0.048(3)
C11A 0.0176(18) 0.030(2) 0.0115(15) 0.0015(15) -0.0007(13) 0.0036(15)
C11B 0.115(4) 0.022(2) 0.038(2) -0.004(2) 0.012(3) -0.012(2)
C12A 0.0176(17) 0.0144(18) 0.0180(16) 0.0014(14) -0.0002(13) 0.0036(13)
C12B 0.076(3) 0.022(2) 0.0139(17) -0.0012(15) -0.0018(17) -0.0017(19)
C13A 0.0205(18) 0.0185(18) 0.0066(14) -0.0025(13) 0.0015(13) 0.0037(14)
C13B 0.0222(18) 0.0142(17) 0.0103(15) -0.0012(13) 0.0021(13) 0.0026(14)
C14A 0.0243(18) 0.0144(17) 0.0110(15) -0.0030(13) 0.0023(14) 0.0016(14)
C14B 0.0268(18) 0.0204(19) 0.0135(15) -0.0008(14) 0.0011(15) -0.0016(16)
C15A 0.0168(17) 0.0240(19) 0.0124(15) 0.0024(14) 0.0002(13) 0.0012(14)
C15B 0.043(2) 0.0172(19) 0.0188(17) 0.0038(15) 0.0124(16) -0.0024(17)
C16A 0.0230(18) 0.0214(18) 0.0164(16) 0.0032(15) 0.0031(13) 0.0082(16)
C16B 0.052(2) 0.0203(19) 0.0169(16) 0.0063(17) 0.0069(17) 0.0126(18)
C17A 0.029(2) 0.0124(17) 0.0158(16) -0.0002(14) 0.0018(14) 0.0038(15)
C17B 0.039(2) 0.028(2) 0.0150(17) 0.0031(16) -0.0052(16) 0.0124(17)
C18A 0.0204(18) 0.0170(19) 0.0140(15) -0.0027(14) -0.0008(13) 0.0003(13)
C18B 0.0259(19) 0.0203(18) 0.0139(16) -0.0002(15) 0.0020(14) 0.0032(15)
C19 0.056(3) 0.033(2) 0.029(2) 0.007(2) -0.0110(19) -0.0198(18)
C20 0.060(3) 0.048(3) 0.097(4) -0.016(3) -0.027(3) -0.005(2)
N1 0.0161(14) 0.0167(15) 0.0190(14) 0.0007(13) -0.0063(11) 0.0000(12)
N1A 0.0235(15) 0.0137(15) 0.0107(13) -0.0028(11) -0.0025(11) 0.0005(12)
N1B 0.0154(14) 0.0157(15) 0.0082(12) 0.0002(12) -0.0007(10) 0.0011(11)
N2 0.0213(16) 0.0224(16) 0.0190(14) 0.0112(13) -0.0036(13) -0.0068(12)
N3 0.060(3) 0.059(3) 0.046(2) 0.009(2) 0.0102(19) -0.009(2)
N3A 0.0194(14) 0.0126(14) 0.0090(12) 0.0022(11) -0.0020(11) 0.0018(11)
N3B 0.0147(14) 0.0138(14) 0.0117(12) -0.0011(11) -0.0011(10) 0.0009(10)
O1 0.0332(14) 0.0206(13) 0.0290(13) 0.0121(11) 0.0091(11) -0.0005(11)
O2 0.0484(16) 0.0290(15) 0.0215(13) -0.0106(12) -0.0090(12) 0.0118(12)
O3 0.0268(13) 0.0138(13) 0.0181(11) 0.0027(10) -0.0073(9) -0.0063(10)
O4 0.0335(14) 0.0319(15) 0.0140(11) 0.0030(11) 0.0020(10) 0.0124(11)
O5 0.0286(13) 0.0413(16) 0.0152(12) 0.0056(11) -0.0011(10) 0.0119(11)
O6 0.0195(13) 0.0459(17) 0.0374(15) 0.0234(13) -0.0126(11) -0.0063(12)
Cu 0.01782(19) 0.01293(19) 0.00990(17) 0.00083(17) -0.00049(16) 0.00189(17)

loop_
_atom_type_symbol
_atom_type_description
_atom_type_scat_dispersion_real
_atom_type_scat_dispersion_imag
_atom_type_scat_source
C C 0.0033 0.0016 'International Tables Vol C Tables 4.2.6.8 and 6.1.1.4'
H H 0.0000 0.0000 'International Tables Vol C Tables 4.2.6.8 and 6.1.1.4'
N N 0.0061 0.0033 'International Tables Vol C Tables 4.2.6.8 and 6.1.1.4'
O O 0.0106 0.0060 'International Tables Vol C Tables 4.2.6.8 and 6.1.1.4'
Cu Cu 0.3201 1.2651 'International Tables Vol C Tables 4.2.6.8 and 6.1.1.4'

loop_
_geom_angle_atom_site_label_1
_geom_angle_atom_site_label_2
_geom_angle_atom_site_label_3
_geom_angle
N3A C2A N1A 110.5(3)
N3A C2A H2A 124.8
N1A C2A H2A 124.8
N3B C2B N1B 110.7(3)
N3B C2B H2B 124.6
N1B C2B H2B 124.6
C5A C4A N3A 108.8(3)
C5A C4A C7A 128.7(3)
N3A C4A C7A 122.4(3)
C5B C4B N3B 108.8(3)
C5B C4B C7B 130.0(3)
N3B C4B C7B 121.3(3)
C4A C5A N1A 105.4(3)
C4A C5A C13A 132.6(3)
N1A C5A C13A 122.0(3)
C4B C5B N1B 105.4(3)
C4B C5B C13B 133.1(3)
N1B C5B C13B 121.5(3)
C8A C7A C12A 119.3(3)
C8A C7A C4A 120.8(3)
C12A C7A C4A 119.9(3)
C12B C7B C8B 119.3(3)
C12B C7B C4B 120.5(3)
C8B C7B C4B 120.2(3)
C7A C8A C9A 120.5(3)
C7A C8A H8A 119.8
C9A C8A H8A 119.8
C9B C8B C7B 120.2(4)
C9B C8B H8B 119.9
C7B C8B H8B 119.9
C10A C9A C8A 120.1(3)
C10A C9A H9A 120.0
C8A C9A H9A 120.0
C10B C9B C8B 120.1(4)
C10B C9B H9B 119.9
C8B C9B H9B 119.9
C11A C10A C9A 119.7(3)
C11A C10A H10A 120.2
C9A C10A H10A 120.2
C11B C10B C9B 120.4(4)
C11B C10B H10B 119.8
C9B C10B H10B 119.8
C10A C11A C12A 120.4(3)
C10A C11A H11A 119.8
C12A C11A H11A 119.8
C10B C11B C12B 120.6(4)
C10B C11B H11B 119.7
C12B C11B H11B 119.7
C11A C12A C7A 120.0(3)
C11A C12A H12A 120.0
C7A C12A H12A 120.0
C7B C12B C11B 119.3(4)
C7B C12B H12B 120.3
C11B C12B H12B 120.3
C18A C13A C14A 119.1(3)
C18A C13A C5A 120.3(3)
C14A C13A C5A 120.7(3)
C14B C13B C18B 119.2(3)
C14B C13B C5B 120.4(3)
C18B C13B C5B 120.4(3)
C15A C14A C13A 120.0(3)
C15A C14A H14A 120.0
C13A C14A H14A 120.0
C13B C14B C15B 120.3(3)
C13B C14B H14B 119.9
C15B C14B H14B 119.9
C14A C15A C16A 120.3(3)
C14A C15A H15A 119.8
C16A C15A H15A 119.8
C16B C15B C14B 120.2(3)
C16B C15B H15B 119.9
C14B C15B H15B 119.9
C17A C16A C15A 120.0(3)
C17A C16A H16A 120.0
C15A C16A H16A 120.0
C15B C16B C17B 119.6(3)
C15B C16B H16B 120.2
C17B C16B H16B 120.2
C16A C17A C18A 120.1(3)
C16A C17A H17A 120.0
C18A C17A H17A 120.0
C16B C17B C18B 120.4(3)
C16B C17B H17B 119.8
C18B C17B H17B 119.8
C17A C18A C13A 120.5(3)
C17A C18A H18A 119.8
C13A C18A H18A 119.8
C17B C18B C13B 120.3(3)
C17B C18B H18B 119.9
C13B C18B H18B 119.9
N3 C19 C20 177.7(5)
C19 C20 H20A 109.5
C19 C20 H20B 109.5
H20A C20 H20B 109.5
C19 C20 H20C 109.5
H20A C20 H20C 109.5
H20B C20 H20C 109.5
O2 N1 O1 121.4(3)
O2 N1 O3 119.0(3)
O1 N1 O3 119.5(3)
C2A N1A C5A 108.9(3)
C2A N1A H1A 121(2)
C5A N1A H1A 130(2)
C2B N1B C5B 108.6(2)
C2B N1B H1B 127(2)
C5B N1B H1B 125(2)
O6 N2 O5 123.6(3)
O6 N2 O4 122.6(3)
O5 N2 O4 113.8(2)
O6 N2 Cu 177.4(2)
O5 N2 Cu 59.03(15)
O4 N2 Cu 54.80(14)
C2A N3A C4A 106.4(2)
C2A N3A Cu 120.5(2)
C4A N3A Cu 130.00(19)
C2B N3B C4B 106.5(2)
C2B N3B Cu 126.6(2)
C4B N3B Cu 125.59(19)
N1 O1 Cu 114.83(19)
N2 O4 Cu 93.93(16)
N2 O5 Cu 89.95(17)
N3B Cu N3A 94.57(10)
N3B Cu O4 153.61(10)
N3A Cu O4 94.83(9)
N3B Cu O5 98.75(9)
N3A Cu O5 149.20(10)
O4 Cu O5 62.29(8)
N3B Cu O1 93.57(9)
N3A Cu O1 119.18(9)
O4 Cu O1 103.18(9)
O5 Cu O1 87.66(9)
N3B Cu N2 127.47(9)
N3A Cu N2 123.37(9)
O4 Cu N2 31.27(8)
O5 Cu N2 31.02(8)
O1 Cu N2 96.63(9)

loop_
_geom_bond_atom_site_label_1
_geom_bond_atom_site_label_2
_geom_bond_distance
C2A N3A 1.328(4)
C2A N1A 1.333(4)
C2A H2A 0.9300
C2B N3B 1.325(3)
C2B N1B 1.331(4)
C2B H2B 0.9300
C4A C5A 1.373(4)
C4A N3A 1.388(4)
C4A C7A 1.478(4)
C4B C5B 1.371(4)
C4B N3B 1.388(4)
C4B C7B 1.465(4)
C5A N1A 1.378(4)
C5A C13A 1.460(4)
C5B N1B 1.385(4)
C5B C13B 1.469(4)
C7A C8A 1.388(4)
C7A C12A 1.391(4)
C7B C12B 1.392(5)
C7B C8B 1.391(5)
C8A C9A 1.387(4)
C8A H8A 0.9300
C8B C9B 1.391(5)
C8B H8B 0.9300
C9A C10A 1.387(4)
C9A H9A 0.9300
C9B C10B 1.369(6)
C9B H9B 0.9300
C10A C11A 1.382(4)
C10A H10A 0.9300
C10B C11B 1.368(7)
C10B H10B 0.9300
C11A C12A 1.389(4)
C11A H11A 0.9300
C11B C12B 1.399(5)
C11B H11B 0.9300
C12A H12A 0.9300
C12B H12B 0.9300
C13A C18A 1.389(4)
C13A C14A 1.401(4)
C13B C14B 1.388(4)
C13B C18B 1.392(4)
C14A C15A 1.381(4)
C14A H14A 0.9300
C14B C15B 1.389(4)
C14B H14B 0.9300
C15A C16A 1.385(4)
C15A H15A 0.9300
C15B C16B 1.385(5)
C15B H15B 0.9300
C16A C17A 1.379(4)
C16A H16A 0.9300
C16B C17B 1.382(5)
C16B H16B 0.9300
C17A C18A 1.386(4)
C17A H17A 0.9300
C17B C18B 1.386(4)
C17B H17B 0.9300
C18A H18A 0.9300
C18B H18B 0.9300
C19 N3 1.104(5)
C19 C20 1.448(6)
C20 H20A 0.9600
C20 H20B 0.9600
C20 H20C 0.9600
N1 O2 1.248(3)
N1 O1 1.251(3)
N1 O3 1.252(3)
N1A H1A 0.850(18)
N1B H1B 0.840(10)
N2 O6 1.206(3)
N2 O5 1.268(3)
N2 O4 1.280(3)
N2 Cu 2.460(3)
N3A Cu 1.959(2)
N3B Cu 1.954(2)
O1 Cu 2.219(2)
O4 Cu 2.015(2)
O5 Cu 2.109(2)
